data_7007687
loop_
_publ_author_name
'Liu, Shuang'
'Zhang, Jiasheng'
'Wang, Xin'
'Jin, Guo-Xin'

_publ_section_title
;
 Synthesis and characterization of binuclear half-sandwich metal (Co,
 Ir and Ru) complexes containing ancillary
 ortho-carborane-1,2-dithiolato ligands.
;
_journal_issue 44
_journal_name_full 'Dalton transactions (Cambridge, England : 2003)'
_journal_page_first 5225
_journal_page_last 5230
_journal_paper_doi 10.1039/b608934h
_journal_year 2006
_chemical_formula_sum 'C37 H60 B20 Cl2 Ir2 N4 O S4'
_chemical_formula_weight 1376.63
_chemical_name_systematic
;
?
;
_space_group_IT_number 14
_symmetry_cell_setting monoclinic
_symmetry_space_group_name_Hall '-P 2ybc'
_symmetry_space_group_name_H-M 'P 1 21/c 1'
_atom_sites_solution_hydrogens geom
_atom_sites_solution_primary direct
_atom_sites_solution_secondary difmap
_audit_creation_method SHELXL-97
_cell_angle_alpha 90.00
_cell_angle_beta 94.502(5)
_cell_angle_gamma 90.00
_cell_formula_units_Z 4
_cell_length_a 12.197(4)
_cell_length_b 18.310(5)
_cell_length_c 25.776(7)
_cell_measurement_reflns_used 850
_cell_measurement_temperature 293(2)
_cell_measurement_theta_max 20.348
_cell_measurement_theta_min 2.640
_cell_volume 5739(3)
_computing_cell_refinement 'Bruker SMART'
_computing_data_collection 'Bruker SMART'
_computing_data_reduction 'Bruker SHELXTL'
_computing_molecular_graphics 'Bruker SHELXTL'
_computing_publication_material 'Bruker SHELXTL'
_computing_structure_refinement 'SHELXL-97 (Sheldrick, 1997)'
_computing_structure_solution 'SHELXS-97 (Sheldrick, 1990)'
_diffrn_ambient_temperature 293(2)
_diffrn_measured_fraction_theta_full 0.998
_diffrn_measured_fraction_theta_max 0.998
_diffrn_measurement_device_type 'CCD area detector'
_diffrn_measurement_method 'omega scans'
_diffrn_radiation_monochromator graphite
_diffrn_radiation_source 'fine-focus sealed tube'
_diffrn_radiation_type MoK\a
_diffrn_radiation_wavelength 0.71073
_diffrn_reflns_av_R_equivalents 0.0491
_diffrn_reflns_av_sigmaI/netI 0.1122
_diffrn_reflns_limit_h_max 12
_diffrn_reflns_limit_h_min -14
_diffrn_reflns_limit_k_max 20
_diffrn_reflns_limit_k_min -21
_diffrn_reflns_limit_l_max 30
_diffrn_reflns_limit_l_min -30
_diffrn_reflns_number 23918
_diffrn_reflns_theta_full 25.01
_diffrn_reflns_theta_max 25.01
_diffrn_reflns_theta_min 1.37
_diffrn_standards_decay_% 4.10
_exptl_absorpt_coefficient_mu 4.906
_exptl_absorpt_correction_T_max 0.7915
_exptl_absorpt_correction_T_min 0.6397
_exptl_absorpt_correction_type multi-scan
_exptl_crystal_density_diffrn 1.593
_exptl_crystal_density_method 'not measured'
_exptl_crystal_F_000 2680
_exptl_crystal_size_max 0.10
_exptl_crystal_size_mid 0.10
_exptl_crystal_size_min 0.05
_refine_diff_density_max 0.992
_refine_diff_density_min -0.840
_refine_diff_density_rms 0.092
_refine_ls_extinction_method none
_refine_ls_goodness_of_fit_ref 0.708
_refine_ls_hydrogen_treatment constr
_refine_ls_matrix_type full
_refine_ls_number_parameters 661
_refine_ls_number_reflns 10104
_refine_ls_number_restraints 0
_refine_ls_restrained_S_all 0.708
_refine_ls_R_factor_all 0.0688
_refine_ls_R_factor_gt 0.0346
_refine_ls_shift/su_max 0.003
_refine_ls_shift/su_mean 0.000
_refine_ls_structure_factor_coef Fsqd
_refine_ls_weighting_details 'calc w=1/[\s^2^(Fo^2^)+(0.0130P)^2^+0.0000P] where P=(Fo^2^+2Fc^2^)/3'
_refine_ls_weighting_scheme calc
_refine_ls_wR_factor_gt 0.0508
_refine_ls_wR_factor_ref 0.0544
_reflns_number_gt 5823
_reflns_number_total 10104
_reflns_threshold_expression >2sigma(I)
_cod_data_source_file b608934h.txt
_cod_data_source_block f60222c
_cod_depositor_comments
;
The following automatic conversions were performed:
'_symmetry_cell_setting' value 'Monoclinic' changed to 'monoclinic'
according to '/home/saulius/struct/CIF-dictionaries/cif_core.dic'
dictionary named 'cif_core.dic' version 2.4.1 from 2010-06-29.

Automatic conversion script
Id: cif_fix_enum 1527 2010-12-29 10:47:43Z saulius 

The following automatic conversions were performed:

'_refine_ls_hydrogen_treatment' value 'const' was replaced with the
value 'constr' as specified in the replacement file
'src/cod-tools/trunk/data/replacement-values/replacement_values.lst'.

Automatic conversion script
Id: cif_fix_values 5376 2017-05-30 11:51:03Z andrius 
;
_cod_original_sg_symbol_H-M P2(1)/c
_cod_database_code 7007687

loop_
_symmetry_equiv_pos_as_xyz
'x, y, z'
'-x, y+1/2, -z+1/2'
'-x, -y, -z'
'x, -y-1/2, z-1/2'

loop_
_atom_site_label
_atom_site_type_symbol
_atom_site_fract_x
_atom_site_fract_y
_atom_site_fract_z
_atom_site_U_iso_or_equiv
_atom_site_adp_type
_atom_site_occupancy
_atom_site_symmetry_multiplicity
_atom_site_calc_flag
_atom_site_refinement_flags
_atom_site_disorder_assembly
_atom_site_disorder_group
Ir1 Ir 0.22046(2) 0.363378(13) 1.080361(9) 0.04150(8) Uani 1 1 d . . .
Ir2 Ir 0.74018(2) -0.072253(14) 0.740288(9) 0.04604(8) Uani 1 1 d . . .
S1 S 0.11420(15) 0.35112(9) 1.00017(6) 0.0551(5) Uani 1 1 d . . .
S2 S 0.11925(15) 0.26824(9) 1.11637(6) 0.0562(5) Uani 1 1 d . . .
S3 S 0.56806(15) -0.03809(8) 0.70058(6) 0.0535(5) Uani 1 1 d . . .
S4 S 0.66880(14) -0.18755(8) 0.76163(6) 0.0502(5) Uani 1 1 d . . .
N1 N 0.3301(4) 0.2823(2) 1.05720(19) 0.0419(13) Uani 1 1 d . . .
N2 N 0.5852(4) 0.0632(3) 1.03978(18) 0.0498(14) Uani 1 1 d . . .
N3 N 0.6353(4) 0.0168(3) 1.0048(2) 0.0470(14) Uani 1 1 d . . .
N4 N 0.6935(4) -0.0348(3) 0.81229(18) 0.0392(13) Uani 1 1 d . . .
O1 O 0.5645(3) 0.1107(2) 0.96125(15) 0.0458(11) Uani 1 1 d . . .
C1 C 0.2032(6) 0.4355(3) 1.1467(2) 0.0533(18) Uani 1 1 d . . .
C2 C 0.1673(6) 0.4716(4) 1.1005(3) 0.064(2) Uani 1 1 d . . .
C3 C 0.2571(7) 0.4786(3) 1.0698(2) 0.058(2) Uani 1 1 d . . .
C4 C 0.3490(6) 0.4438(3) 1.0965(3) 0.0490(18) Uani 1 1 d . . .
C5 C 0.3149(6) 0.4165(3) 1.1449(2) 0.0450(17) Uani 1 1 d . . .
C6 C 0.1347(6) 0.4212(4) 1.1917(3) 0.106(3) Uani 1 1 d . . .
H6A H 0.1385 0.4626 1.2146 0.159 Uiso 1 1 calc R . .
H6B H 0.1622 0.3788 1.2104 0.159 Uiso 1 1 calc R . .
H6C H 0.0597 0.4131 1.1789 0.159 Uiso 1 1 calc R . .
C7 C 0.0549(6) 0.5058(4) 1.0887(3) 0.126(4) Uani 1 1 d . . .
H7A H -0.0009 0.4697 1.0923 0.188 Uiso 1 1 calc R . .
H7B H 0.0491 0.5243 1.0537 0.188 Uiso 1 1 calc R . .
H7C H 0.0455 0.5452 1.1126 0.188 Uiso 1 1 calc R . .
C8 C 0.2598(8) 0.5195(4) 1.0187(2) 0.125(4) Uani 1 1 d . . .
H8A H 0.2752 0.5702 1.0256 0.187 Uiso 1 1 calc R . .
H8B H 0.1897 0.5151 0.9992 0.187 Uiso 1 1 calc R . .
H8C H 0.3160 0.4993 0.9990 0.187 Uiso 1 1 calc R . .
C9 C 0.4629(6) 0.4394(4) 1.0790(3) 0.098(3) Uani 1 1 d . . .
H9A H 0.4592 0.4335 1.0419 0.147 Uiso 1 1 calc R . .
H9B H 0.5005 0.3984 1.0954 0.147 Uiso 1 1 calc R . .
H9C H 0.5021 0.4834 1.0886 0.147 Uiso 1 1 calc R . .
C10 C 0.3845(6) 0.3828(3) 1.1881(2) 0.083(3) Uani 1 1 d . . .
H10A H 0.4095 0.4199 1.2126 0.125 Uiso 1 1 calc R . .
H10B H 0.4468 0.3596 1.1745 0.125 Uiso 1 1 calc R . .
H10C H 0.3424 0.3471 1.2053 0.125 Uiso 1 1 calc R . .
C11 C 0.8925(6) -0.0082(5) 0.7451(3) 0.065(2) Uani 1 1 d . . .
C12 C 0.8317(6) 0.0054(5) 0.6976(3) 0.073(2) Uani 1 1 d . . .
C13 C 0.8206(6) -0.0610(6) 0.6703(3) 0.074(3) Uani 1 1 d . . .
C14 C 0.8762(7) -0.1153(4) 0.7002(4) 0.077(2) Uani 1 1 d . . .
C15 C 0.9188(6) -0.0824(5) 0.7481(3) 0.062(2) Uani 1 1 d . . .
C16 C 0.9217(7) 0.0488(4) 0.7862(3) 0.129(4) Uani 1 1 d . . .
H16A H 0.9602 0.0261 0.8159 0.194 Uiso 1 1 calc R . .
H16B H 0.8556 0.0712 0.7966 0.194 Uiso 1 1 calc R . .
H16C H 0.9677 0.0854 0.7724 0.194 Uiso 1 1 calc R . .
C17 C 0.7926(7) 0.0799(4) 0.6778(4) 0.156(4) Uani 1 1 d . . .
H17A H 0.7972 0.1142 0.7061 0.235 Uiso 1 1 calc R . .
H17B H 0.7177 0.0765 0.6635 0.235 Uiso 1 1 calc R . .
H17C H 0.8381 0.0962 0.6514 0.235 Uiso 1 1 calc R . .
C18 C 0.7704(7) -0.0676(6) 0.6149(3) 0.177(5) Uani 1 1 d . . .
H18A H 0.8152 -0.0418 0.5920 0.265 Uiso 1 1 calc R . .
H18B H 0.6978 -0.0471 0.6125 0.265 Uiso 1 1 calc R . .
H18C H 0.7664 -0.1182 0.6052 0.265 Uiso 1 1 calc R . .
C19 C 0.8913(7) -0.1929(4) 0.6843(4) 0.199(6) Uani 1 1 d . . .
H19A H 0.8297 -0.2079 0.6612 0.298 Uiso 1 1 calc R . .
H19B H 0.8963 -0.2235 0.7146 0.298 Uiso 1 1 calc R . .
H19C H 0.9576 -0.1972 0.6667 0.298 Uiso 1 1 calc R . .
C20 C 0.9910(6) -0.1177(5) 0.7906(3) 0.157(5) Uani 1 1 d . . .
H20A H 1.0666 -0.1076 0.7855 0.236 Uiso 1 1 calc R . .
H20B H 0.9791 -0.1695 0.7899 0.236 Uiso 1 1 calc R . .
H20C H 0.9736 -0.0985 0.8236 0.236 Uiso 1 1 calc R . .
C21 C 0.3775(5) 0.2352(3) 1.0918(2) 0.0463(17) Uani 1 1 d . . .
H21A H 0.3593 0.2379 1.1261 0.056 Uiso 1 1 calc R . .
C22 C 0.4511(5) 0.1834(3) 1.0790(2) 0.0472(17) Uani 1 1 d . . .
H22A H 0.4827 0.1526 1.1046 0.057 Uiso 1 1 calc R . .
C23 C 0.4794(5) 0.1762(3) 1.0280(2) 0.0450(17) Uani 1 1 d . . .
C24 C 0.4341(5) 0.2271(3) 0.9928(2) 0.0543(19) Uani 1 1 d . . .
H24 H 0.4529 0.2263 0.9585 0.065 Uiso 1 1 calc R . .
C25 C 0.3620(5) 0.2787(3) 1.0081(2) 0.0538(19) Uani 1 1 d . . .
H25 H 0.3338 0.3126 0.9837 0.065 Uiso 1 1 calc R . .
C26 C 0.5461(5) 0.1159(3) 1.0125(2) 0.0405(16) Uani 1 1 d . . .
C27 C 0.6202(5) 0.0469(3) 0.9598(3) 0.0434(17) Uani 1 1 d . . .
C28 C 0.6494(5) 0.0207(3) 0.9097(2) 0.0410(16) Uani 1 1 d . . .
C29 C 0.7124(5) -0.0415(3) 0.9054(2) 0.0467(17) Uani 1 1 d . . .
H29 H 0.7408 -0.0659 0.9351 0.056 Uiso 1 1 calc R . .
C30 C 0.7329(5) -0.0670(3) 0.8572(2) 0.0436(16) Uani 1 1 d . . .
H30 H 0.7760 -0.1087 0.8552 0.052 Uiso 1 1 calc R . .
C31 C 0.6352(5) 0.0264(3) 0.8174(2) 0.0522(19) Uani 1 1 d . . .
H31 H 0.6099 0.0512 0.7873 0.063 Uiso 1 1 calc R . .
C32 C 0.6107(5) 0.0546(3) 0.8644(2) 0.0528(19) Uani 1 1 d . . .
H32 H 0.5679 0.0965 0.8656 0.063 Uiso 1 1 calc R . .
C33 C 0.0245(6) 0.2759(3) 1.0071(2) 0.059(2) Uani 1 1 d . . .
C34 C 0.0271(5) 0.2339(3) 1.0644(2) 0.0554(19) Uani 1 1 d . . .
C35 C 0.4788(5) -0.1142(3) 0.7045(2) 0.0498(18) Uani 1 1 d . . .
C36 C 0.5288(5) -0.1886(3) 0.7349(2) 0.0444(17) Uani 1 1 d . . .
B3 B 0.0838(8) 0.1891(4) 1.0143(3) 0.065(3) Uani 1 1 d . . .
H3 H 0.1719 0.1773 1.0127 0.078 Uiso 1 1 calc R . .
B4 B -0.0039(9) 0.2134(5) 0.9584(4) 0.088(3) Uani 1 1 d . . .
H4 H 0.0281 0.2171 0.9198 0.105 Uiso 1 1 calc R . .
B5 B -0.1037(8) 0.2745(5) 0.9767(4) 0.095(3) Uani 1 1 d . . .
H5 H -0.1369 0.3176 0.9503 0.114 Uiso 1 1 calc R . .
B6 B -0.0830(7) 0.2890(5) 1.0444(4) 0.082(3) Uani 1 1 d . . .
H6 H -0.1019 0.3414 1.0626 0.099 Uiso 1 1 calc R . .
B7 B -0.0003(8) 0.1449(5) 1.0571(3) 0.076(3) Uani 1 1 d . . .
H7 H 0.0342 0.1034 1.0846 0.092 Uiso 1 1 calc R . .
B8 B -0.0210(9) 0.1275(5) 0.9896(4) 0.098(4) Uani 1 1 d . . .
H8 H -0.0011 0.0750 0.9718 0.118 Uiso 1 1 calc R . .
B9 B -0.1345(10) 0.1812(6) 0.9669(5) 0.124(5) Uani 1 1 d . . .
H9 H -0.1902 0.1632 0.9337 0.149 Uiso 1 1 calc R . .
B10 B -0.1848(9) 0.2279(6) 1.0196(5) 0.113(4) Uani 1 1 d . . .
H10 H -0.2726 0.2404 1.0214 0.136 Uiso 1 1 calc R . .
B11 B -0.1004(8) 0.2032(5) 1.0753(4) 0.097(4) Uani 1 1 d . . .
H11 H -0.1325 0.1996 1.1139 0.116 Uiso 1 1 calc R . .
B12 B -0.1310(9) 0.1373(6) 1.0268(4) 0.113(4) Uani 1 1 d . . .
H12 H -0.1838 0.0900 1.0331 0.136 Uiso 1 1 calc R . .
B13 B 0.5065(7) -0.1902(4) 0.6679(3) 0.061(2) Uani 1 1 d . . .
H13 H 0.5722 -0.1931 0.6410 0.073 Uiso 1 1 calc R . .
B14 B 0.3880(7) -0.1388(4) 0.6535(3) 0.069(3) Uani 1 1 d . . .
H14 H 0.3758 -0.1079 0.6169 0.082 Uiso 1 1 calc R . .
B15 B 0.3441(7) -0.1046(4) 0.7122(3) 0.069(3) Uani 1 1 d . . .
H15 H 0.3029 -0.0513 0.7138 0.083 Uiso 1 1 calc R . .
B16 B 0.4347(6) -0.1357(4) 0.7646(3) 0.059(2) Uani 1 1 d . . .
H16 H 0.4537 -0.1036 0.8002 0.071 Uiso 1 1 calc R . .
B17 B 0.4730(7) -0.2641(4) 0.7066(3) 0.066(3) Uani 1 1 d . . .
H17 H 0.5170 -0.3164 0.7053 0.079 Uiso 1 1 calc R . .
B18 B 0.3808(8) -0.2335(4) 0.6551(4) 0.085(3) Uani 1 1 d . . .
H18 H 0.3627 -0.2659 0.6195 0.102 Uiso 1 1 calc R . .
B19 B 0.2791(8) -0.1810(5) 0.6812(4) 0.093(4) Uani 1 1 d . . .
H19 H 0.1944 -0.1785 0.6632 0.111 Uiso 1 1 calc R . .
B20 B 0.3081(7) -0.1791(4) 0.7506(4) 0.078(3) Uani 1 1 d . . .
H20 H 0.2423 -0.1756 0.7773 0.094 Uiso 1 1 calc R . .
B21 B 0.4279(6) -0.2308(4) 0.7656(3) 0.061(2) Uani 1 1 d . . .
H21 H 0.4414 -0.2610 0.8024 0.073 Uiso 1 1 calc R . .
B22 B 0.3330(8) -0.2597(5) 0.7139(4) 0.086(3) Uani 1 1 d . . .
H22 H 0.2835 -0.3095 0.7168 0.103 Uiso 1 1 calc R . .
C37 C 0.2268(12) 0.0569(5) 0.8879(3) 0.235(8) Uani 1 1 d . . .
H37A H 0.1482 0.0595 0.8912 0.282 Uiso 1 1 calc R . .
H37B H 0.2631 0.0376 0.9198 0.282 Uiso 1 1 calc R . .
Cl1 Cl 0.2566(4) 0.0064(3) 0.83454(17) 0.310(3) Uani 1 1 d . . .
Cl2 Cl 0.2796(4) 0.1398(2) 0.87206(19) 0.315(3) Uani 1 1 d . . .

loop_
_atom_site_aniso_label
_atom_site_aniso_U_11
_atom_site_aniso_U_22
_atom_site_aniso_U_33
_atom_site_aniso_U_23
_atom_site_aniso_U_13
_atom_site_aniso_U_12
Ir1 0.04358(17) 0.04175(15) 0.03879(15) -0.00175(13) 0.00093(12) -0.00119(15)
Ir2 0.04713(18) 0.05203(17) 0.03934(16) -0.00136(14) 0.00585(13) 0.00117(16)
S1 0.0635(13) 0.0531(11) 0.0464(10) 0.0071(9) -0.0103(9) -0.0103(10)
S2 0.0589(13) 0.0607(12) 0.0489(11) 0.0076(9) 0.0038(9) -0.0101(10)
S3 0.0575(13) 0.0468(10) 0.0549(11) 0.0087(9) -0.0044(9) -0.0002(9)
S4 0.0540(12) 0.0443(10) 0.0507(11) 0.0020(8) -0.0052(9) 0.0078(9)
N1 0.051(4) 0.037(3) 0.038(3) -0.004(3) 0.005(3) -0.004(3)
N2 0.053(4) 0.050(4) 0.045(3) -0.010(3) -0.002(3) 0.003(3)
N3 0.047(4) 0.048(3) 0.045(3) -0.004(3) 0.000(3) 0.007(3)
N4 0.031(3) 0.044(3) 0.043(3) -0.002(3) 0.000(3) -0.002(3)
O1 0.056(3) 0.040(3) 0.042(3) -0.001(2) 0.008(2) 0.004(2)
C1 0.070(6) 0.046(4) 0.044(4) -0.014(4) 0.010(4) -0.001(4)
C2 0.050(5) 0.054(5) 0.085(6) -0.011(4) -0.011(5) 0.007(4)
C3 0.090(7) 0.045(4) 0.038(4) -0.003(3) 0.000(4) -0.017(5)
C4 0.051(5) 0.042(4) 0.057(5) -0.016(4) 0.019(4) -0.009(4)
C5 0.050(5) 0.028(4) 0.054(4) -0.004(3) -0.016(4) -0.005(3)
C6 0.114(8) 0.134(7) 0.075(6) -0.039(5) 0.042(5) -0.042(6)
C7 0.089(8) 0.087(6) 0.192(10) -0.050(6) -0.047(7) 0.041(6)
C8 0.252(12) 0.072(6) 0.046(5) 0.018(4) -0.021(6) -0.048(6)
C9 0.082(7) 0.096(6) 0.121(7) -0.055(5) 0.036(5) -0.039(5)
C10 0.104(7) 0.052(5) 0.086(6) 0.011(4) -0.042(5) 0.000(4)
C11 0.047(5) 0.080(6) 0.070(6) -0.019(5) 0.010(4) -0.023(5)
C12 0.055(6) 0.097(7) 0.067(6) 0.034(5) 0.011(5) 0.006(5)
C13 0.056(6) 0.128(8) 0.040(5) -0.020(5) 0.011(4) -0.016(6)
C14 0.067(6) 0.073(6) 0.096(7) -0.028(5) 0.045(5) -0.004(5)
C15 0.041(5) 0.079(6) 0.068(6) 0.016(5) 0.014(4) 0.006(5)
C16 0.097(8) 0.153(8) 0.143(8) -0.067(7) 0.042(6) -0.062(7)
C17 0.119(9) 0.142(8) 0.217(11) 0.117(8) 0.066(8) 0.022(7)
C18 0.108(8) 0.379(16) 0.046(6) -0.031(8) 0.027(5) -0.055(9)
C19 0.141(10) 0.112(8) 0.366(16) -0.115(10) 0.170(11) -0.038(7)
C20 0.051(6) 0.266(13) 0.156(9) 0.118(9) 0.021(6) 0.054(7)
C21 0.050(5) 0.057(5) 0.032(4) -0.004(3) 0.003(3) 0.003(4)
C22 0.051(5) 0.052(4) 0.037(4) 0.004(3) -0.002(3) 0.006(4)
C23 0.047(5) 0.043(4) 0.045(4) -0.002(3) 0.006(4) -0.004(4)
C24 0.065(5) 0.061(5) 0.038(4) -0.001(4) 0.011(4) 0.008(4)
C25 0.067(5) 0.054(5) 0.041(4) 0.006(4) 0.010(4) 0.001(4)
C26 0.039(4) 0.043(4) 0.040(4) -0.008(3) 0.007(3) -0.005(3)
C27 0.041(4) 0.037(4) 0.052(5) -0.012(4) 0.000(4) -0.004(3)
C28 0.043(4) 0.039(4) 0.040(4) -0.005(3) 0.002(3) -0.005(3)
C29 0.053(5) 0.049(4) 0.037(4) 0.001(3) -0.001(3) 0.004(4)
C30 0.038(4) 0.045(4) 0.048(4) -0.001(4) 0.005(3) 0.013(3)
C31 0.065(5) 0.042(4) 0.049(5) 0.008(4) 0.003(4) 0.001(4)
C32 0.074(5) 0.034(4) 0.050(4) -0.010(3) 0.006(4) 0.014(4)
C33 0.059(5) 0.053(5) 0.061(5) 0.009(4) -0.022(4) -0.012(4)
C34 0.044(5) 0.059(5) 0.062(5) 0.017(4) -0.005(4) -0.004(4)
C35 0.053(5) 0.045(4) 0.049(4) 0.004(3) -0.008(4) 0.006(4)
C36 0.053(5) 0.032(4) 0.047(4) 0.002(3) -0.002(3) 0.001(3)
B3 0.083(7) 0.050(5) 0.059(6) 0.005(4) -0.019(5) -0.006(5)
B4 0.107(9) 0.070(7) 0.079(7) 0.000(6) -0.038(6) -0.025(7)
B5 0.075(8) 0.089(8) 0.110(9) 0.023(7) -0.048(7) -0.015(7)
B6 0.049(7) 0.093(8) 0.103(8) 0.019(6) -0.003(6) -0.001(6)
B7 0.071(7) 0.058(6) 0.097(7) 0.020(5) -0.020(6) -0.016(6)
B8 0.115(10) 0.067(7) 0.104(8) 0.017(6) -0.045(8) -0.037(7)
B9 0.109(11) 0.097(9) 0.153(12) 0.031(8) -0.076(9) -0.057(8)
B10 0.062(8) 0.126(10) 0.148(11) 0.035(9) -0.022(8) -0.015(8)
B11 0.049(7) 0.110(9) 0.129(9) 0.051(8) -0.004(6) -0.022(7)
B12 0.090(9) 0.106(9) 0.134(10) 0.033(8) -0.052(8) -0.042(8)
B13 0.080(7) 0.056(5) 0.044(5) -0.006(4) -0.014(5) 0.000(5)
B14 0.078(7) 0.066(6) 0.056(6) 0.004(5) -0.034(5) 0.003(6)
B15 0.051(6) 0.062(6) 0.091(7) 0.015(5) -0.010(5) 0.007(5)
B16 0.059(6) 0.062(6) 0.056(5) 0.015(5) 0.010(4) 0.015(5)
B17 0.073(7) 0.053(6) 0.067(6) -0.003(5) -0.027(5) -0.003(5)
B18 0.098(9) 0.058(6) 0.088(8) 0.006(5) -0.050(7) -0.006(6)
B19 0.047(7) 0.087(7) 0.136(10) 0.034(7) -0.042(6) -0.016(6)
B20 0.056(7) 0.075(7) 0.105(8) 0.040(6) 0.017(6) -0.007(6)
B21 0.052(6) 0.058(6) 0.073(6) 0.026(5) 0.004(5) -0.002(5)
B22 0.075(8) 0.055(6) 0.121(9) 0.023(6) -0.034(7) -0.013(6)
C37 0.52(3) 0.123(9) 0.057(7) 0.034(6) -0.002(10) -0.027(12)
Cl1 0.347(7) 0.334(6) 0.231(4) -0.083(4) -0.083(4) 0.068(5)
Cl2 0.374(7) 0.185(4) 0.380(6) 0.012(4) -0.015(5) 0.011(4)

loop_
_atom_type_symbol
_atom_type_description
_atom_type_scat_dispersion_real
_atom_type_scat_dispersion_imag
_atom_type_scat_source
C C 0.0033 0.0016 'International Tables Vol C Tables 4.2.6.8 and 6.1.1.4'
H H 0.0000 0.0000 'International Tables Vol C Tables 4.2.6.8 and 6.1.1.4'
B B 0.0013 0.0007 'International Tables Vol C Tables 4.2.6.8 and 6.1.1.4'
N N 0.0061 0.0033 'International Tables Vol C Tables 4.2.6.8 and 6.1.1.4'
O O 0.0106 0.0060 'International Tables Vol C Tables 4.2.6.8 and 6.1.1.4'
S S 0.1246 0.1234 'International Tables Vol C Tables 4.2.6.8 and 6.1.1.4'
Cl Cl 0.1484 0.1585 'International Tables Vol C Tables 4.2.6.8 and 6.1.1.4'
Ir Ir -1.4442 7.9887 'International Tables Vol C Tables 4.2.6.8 and 6.1.1.4'

loop_
_geom_angle_atom_site_label_1
_geom_angle_atom_site_label_2
_geom_angle_atom_site_label_3
_geom_angle
_geom_angle_site_symmetry_1
_geom_angle_site_symmetry_3
_geom_angle_publ_flag
N1 Ir1 C2 156.9(2) . . ?
N1 Ir1 C4 93.9(2) . . ?
C2 Ir1 C4 63.7(3) . . ?
N1 Ir1 C5 102.8(2) . . ?
C2 Ir1 C5 63.7(2) . . ?
C4 Ir1 C5 38.6(2) . . ?
N1 Ir1 C3 120.3(3) . . ?
C2 Ir1 C3 37.9(2) . . ?
C4 Ir1 C3 38.1(2) . . ?
C5 Ir1 C3 64.0(2) . . ?
N1 Ir1 C1 138.4(2) . . ?
C2 Ir1 C1 37.7(2) . . ?
C4 Ir1 C1 63.4(2) . . ?
C5 Ir1 C1 37.7(2) . . ?
C3 Ir1 C1 63.0(2) . . ?
N1 Ir1 S1 90.10(14) . . ?
C2 Ir1 S1 98.2(2) . . ?
C4 Ir1 S1 124.82(19) . . ?
C5 Ir1 S1 158.77(16) . . ?
C3 Ir1 S1 94.95(18) . . ?
C1 Ir1 S1 131.5(2) . . ?
N1 Ir1 S2 87.40(14) . . ?
C2 Ir1 S2 113.9(2) . . ?
C4 Ir1 S2 144.77(19) . . ?
C5 Ir1 S2 106.84(18) . . ?
C3 Ir1 S2 151.7(2) . . ?
C1 Ir1 S2 93.01(18) . . ?
S1 Ir1 S2 90.34(6) . . ?
N4 Ir2 C13 153.2(3) . . ?
N4 Ir2 C12 115.0(3) . . ?
C13 Ir2 C12 38.2(2) . . ?
N4 Ir2 C14 144.1(3) . . ?
C13 Ir2 C14 37.9(2) . . ?
C12 Ir2 C14 63.4(3) . . ?
N4 Ir2 C15 106.5(2) . . ?
C13 Ir2 C15 64.1(3) . . ?
C12 Ir2 C15 63.3(3) . . ?
C14 Ir2 C15 38.5(2) . . ?
N4 Ir2 C11 93.6(2) . . ?
C13 Ir2 C11 63.4(3) . . ?
C12 Ir2 C11 37.6(2) . . ?
C14 Ir2 C11 63.0(3) . . ?
C15 Ir2 C11 37.3(2) . . ?
N4 Ir2 S3 90.18(14) . . ?
C13 Ir2 S3 93.5(2) . . ?
C12 Ir2 S3 94.7(2) . . ?
C14 Ir2 S3 125.4(3) . . ?
C15 Ir2 S3 156.36(18) . . ?
C11 Ir2 S3 127.4(2) . . ?
N4 Ir2 S4 87.44(13) . . ?
C13 Ir2 S4 119.1(3) . . ?
C12 Ir2 S4 156.9(2) . . ?
C14 Ir2 S4 95.5(2) . . ?
C15 Ir2 S4 106.6(2) . . ?
C11 Ir2 S4 142.2(2) . . ?
S3 Ir2 S4 90.36(6) . . ?
C33 S1 Ir1 106.6(2) . . ?
C34 S2 Ir1 106.3(2) . . ?
C35 S3 Ir2 107.3(2) . . ?
C36 S4 Ir2 106.08(19) . . ?
C21 N1 C25 116.7(5) . . ?
C21 N1 Ir1 120.9(4) . . ?
C25 N1 Ir1 122.2(4) . . ?
C26 N2 N3 105.5(5) . . ?
C27 N3 N2 106.3(5) . . ?
C31 N4 C30 115.9(5) . . ?
C31 N4 Ir2 122.9(4) . . ?
C30 N4 Ir2 120.7(4) . . ?
C27 O1 C26 102.1(5) . . ?
C2 C1 C5 109.1(6) . . ?
C2 C1 C6 125.5(7) . . ?
C5 C1 C6 125.4(7) . . ?
C2 C1 Ir1 70.3(4) . . ?
C5 C1 Ir1 70.9(3) . . ?
C6 C1 Ir1 126.3(5) . . ?
C1 C2 C3 108.4(7) . . ?
C1 C2 C7 125.7(8) . . ?
C3 C2 C7 125.5(8) . . ?
C1 C2 Ir1 72.0(4) . . ?
C3 C2 Ir1 71.7(4) . . ?
C7 C2 Ir1 127.9(5) . . ?
C2 C3 C4 107.8(6) . . ?
C2 C3 C8 127.1(8) . . ?
C4 C3 C8 125.0(8) . . ?
C2 C3 Ir1 70.4(4) . . ?
C4 C3 Ir1 70.5(4) . . ?
C8 C3 Ir1 127.3(4) . . ?
C3 C4 C5 107.9(6) . . ?
C3 C4 C9 126.5(7) . . ?
C5 C4 C9 125.5(7) . . ?
C3 C4 Ir1 71.4(4) . . ?
C5 C4 Ir1 71.1(3) . . ?
C9 C4 Ir1 125.5(4) . . ?
C1 C5 C4 106.8(6) . . ?
C1 C5 C10 125.2(7) . . ?
C4 C5 C10 127.6(7) . . ?
C1 C5 Ir1 71.4(3) . . ?
C4 C5 Ir1 70.3(3) . . ?
C10 C5 Ir1 128.8(4) . . ?
C1 C6 H6A 109.5 . . ?
C1 C6 H6B 109.5 . . ?
H6A C6 H6B 109.5 . . ?
C1 C6 H6C 109.5 . . ?
H6A C6 H6C 109.5 . . ?
H6B C6 H6C 109.5 . . ?
C2 C7 H7A 109.5 . . ?
C2 C7 H7B 109.5 . . ?
H7A C7 H7B 109.5 . . ?
C2 C7 H7C 109.5 . . ?
H7A C7 H7C 109.5 . . ?
H7B C7 H7C 109.5 . . ?
C3 C8 H8A 109.5 . . ?
C3 C8 H8B 109.5 . . ?
H8A C8 H8B 109.5 . . ?
C3 C8 H8C 109.5 . . ?
H8A C8 H8C 109.5 . . ?
H8B C8 H8C 109.5 . . ?
C4 C9 H9A 109.5 . . ?
C4 C9 H9B 109.5 . . ?
H9A C9 H9B 109.5 . . ?
C4 C9 H9C 109.5 . . ?
H9A C9 H9C 109.5 . . ?
H9B C9 H9C 109.5 . . ?
C5 C10 H10A 109.5 . . ?
C5 C10 H10B 109.5 . . ?
H10A C10 H10B 109.5 . . ?
C5 C10 H10C 109.5 . . ?
H10A C10 H10C 109.5 . . ?
H10B C10 H10C 109.5 . . ?
C15 C11 C12 108.9(7) . . ?
C15 C11 C16 126.4(8) . . ?
C12 C11 C16 124.7(9) . . ?
C15 C11 Ir2 70.9(4) . . ?
C12 C11 Ir2 70.0(4) . . ?
C16 C11 Ir2 124.2(5) . . ?
C11 C12 C13 107.8(7) . . ?
C11 C12 C17 125.6(9) . . ?
C13 C12 C17 126.4(9) . . ?
C11 C12 Ir2 72.4(4) . . ?
C13 C12 Ir2 69.7(4) . . ?
C17 C12 Ir2 126.9(5) . . ?
C14 C13 C12 108.4(7) . . ?
C14 C13 C18 127.2(10) . . ?
C12 C13 C18 123.9(10) . . ?
C14 C13 Ir2 72.6(4) . . ?
C12 C13 Ir2 72.1(4) . . ?
C18 C13 Ir2 127.7(5) . . ?
C13 C14 C15 107.6(7) . . ?
C13 C14 C19 126.2(10) . . ?
C15 C14 C19 126.2(9) . . ?
C13 C14 Ir2 69.4(4) . . ?
C15 C14 Ir2 71.1(4) . . ?
C19 C14 Ir2 126.2(5) . . ?
C11 C15 C14 107.2(6) . . ?
C11 C15 C20 125.4(8) . . ?
C14 C15 C20 127.0(9) . . ?
C11 C15 Ir2 71.8(4) . . ?
C14 C15 Ir2 70.4(4) . . ?
C20 C15 Ir2 129.1(5) . . ?
C11 C16 H16A 109.5 . . ?
C11 C16 H16B 109.5 . . ?
H16A C16 H16B 109.5 . . ?
C11 C16 H16C 109.5 . . ?
H16A C16 H16C 109.5 . . ?
H16B C16 H16C 109.5 . . ?
C12 C17 H17A 109.5 . . ?
C12 C17 H17B 109.5 . . ?
H17A C17 H17B 109.5 . . ?
C12 C17 H17C 109.5 . . ?
H17A C17 H17C 109.5 . . ?
H17B C17 H17C 109.5 . . ?
C13 C18 H18A 109.5 . . ?
C13 C18 H18B 109.5 . . ?
H18A C18 H18B 109.5 . . ?
C13 C18 H18C 109.5 . . ?
H18A C18 H18C 109.5 . . ?
H18B C18 H18C 109.5 . . ?
C14 C19 H19A 109.5 . . ?
C14 C19 H19B 109.5 . . ?
H19A C19 H19B 109.5 . . ?
C14 C19 H19C 109.5 . . ?
H19A C19 H19C 109.5 . . ?
H19B C19 H19C 109.5 . . ?
C15 C20 H20A 109.5 . . ?
C15 C20 H20B 109.5 . . ?
H20A C20 H20B 109.5 . . ?
C15 C20 H20C 109.5 . . ?
H20A C20 H20C 109.5 . . ?
H20B C20 H20C 109.5 . . ?
N1 C21 C22 123.0(6) . . ?
N1 C21 H21A 118.5 . . ?
C22 C21 H21A 118.5 . . ?
C21 C22 C23 120.8(6) . . ?
C21 C22 H22A 119.6 . . ?
C23 C22 H22A 119.6 . . ?
C24 C23 C22 116.0(6) . . ?
C24 C23 C26 122.5(6) . . ?
C22 C23 C26 121.4(6) . . ?
C25 C24 C23 120.6(6) . . ?
C25 C24 H24 119.7 . . ?
C23 C24 H24 119.7 . . ?
N1 C25 C24 122.7(6) . . ?
N1 C25 H25 118.6 . . ?
C24 C25 H25 118.6 . . ?
N2 C26 O1 113.7(5) . . ?
N2 C26 C23 128.6(6) . . ?
O1 C26 C23 117.5(6) . . ?
N3 C27 O1 112.4(5) . . ?
N3 C27 C28 129.4(6) . . ?
O1 C27 C28 118.1(6) . . ?
C32 C28 C29 117.4(6) . . ?
C32 C28 C27 121.0(6) . . ?
C29 C28 C27 121.5(6) . . ?
C30 C29 C28 119.8(6) . . ?
C30 C29 H29 120.1 . . ?
C28 C29 H29 120.1 . . ?
N4 C30 C29 123.3(6) . . ?
N4 C30 H30 118.3 . . ?
C29 C30 H30 118.3 . . ?
N4 C31 C32 123.7(6) . . ?
N4 C31 H31 118.2 . . ?
C32 C31 H31 118.2 . . ?
C31 C32 C28 119.8(6) . . ?
C31 C32 H32 120.1 . . ?
C28 C32 H32 120.1 . . ?
C34 C33 B5 110.9(6) . . ?
C34 C33 B6 61.7(4) . . ?
B5 C33 B6 62.6(5) . . ?
C34 C33 B4 109.2(5) . . ?
B5 C33 B4 61.6(5) . . ?
B6 C33 B4 112.8(6) . . ?
C34 C33 B3 60.5(4) . . ?
B5 C33 B3 113.2(6) . . ?
B6 C33 B3 113.5(6) . . ?
B4 C33 B3 61.9(4) . . ?
C34 C33 S1 118.6(4) . . ?
B5 C33 S1 121.3(5) . . ?
B6 C33 S1 117.1(5) . . ?
B4 C33 S1 122.3(5) . . ?
B3 C33 S1 117.5(5) . . ?
C33 C34 B7 111.2(5) . . ?
C33 C34 B11 110.2(5) . . ?
B7 C34 B11 61.2(5) . . ?
C33 C34 B3 62.3(4) . . ?
B7 C34 B3 62.6(5) . . ?
B11 C34 B3 113.2(6) . . ?
C33 C34 B6 60.3(4) . . ?
B7 C34 B6 113.1(6) . . ?
B11 C34 B6 62.7(5) . . ?
B3 C34 B6 113.8(5) . . ?
C33 C34 S2 117.9(4) . . ?
B7 C34 S2 122.2(5) . . ?
B11 C34 S2 121.4(5) . . ?
B3 C34 S2 117.6(5) . . ?
B6 C34 S2 116.4(5) . . ?
C36 C35 B15 110.9(5) . . ?
C36 C35 B14 109.8(5) . . ?
B15 C35 B14 62.5(5) . . ?
C36 C35 B16 61.3(4) . . ?
B15 C35 B16 62.7(4) . . ?
B14 C35 B16 113.7(6) . . ?
C36 C35 B13 61.2(4) . . ?
B15 C35 B13 112.5(5) . . ?
B14 C35 B13 60.7(4) . . ?
B16 C35 B13 113.3(5) . . ?
C36 C35 S3 117.7(4) . . ?
B15 C35 S3 122.3(4) . . ?
B14 C35 S3 121.6(4) . . ?
B16 C35 S3 117.8(4) . . ?
B13 C35 S3 116.9(5) . . ?
C35 C36 B17 110.4(5) . . ?
C35 C36 B21 109.8(5) . . ?
B17 C36 B21 62.9(4) . . ?
C35 C36 B16 61.1(4) . . ?
B17 C36 B16 113.1(6) . . ?
B21 C36 B16 61.2(4) . . ?
C35 C36 B13 61.3(4) . . ?
B17 C36 B13 61.7(4) . . ?
B21 C36 B13 113.2(5) . . ?
B16 C36 B13 113.2(5) . . ?
C35 C36 S4 118.5(4) . . ?
B17 C36 S4 121.1(4) . . ?
B21 C36 S4 121.9(4) . . ?
B16 C36 S4 118.1(4) . . ?
B13 C36 S4 117.1(5) . . ?
C34 B3 C33 57.2(4) . . ?
C34 B3 B7 57.4(5) . . ?
C33 B3 B7 103.1(6) . . ?
C34 B3 B4 103.7(6) . . ?
C33 B3 B4 58.0(4) . . ?
B7 B3 B4 106.2(7) . . ?
C34 B3 B8 104.5(7) . . ?
C33 B3 B8 104.9(6) . . ?
B7 B3 B8 59.8(5) . . ?
B4 B3 B8 60.1(5) . . ?
C34 B3 H3 125.0 . . ?
C33 B3 H3 124.8 . . ?
B7 B3 H3 123.6 . . ?
B4 B3 H3 123.0 . . ?
B8 B3 H3 122.5 . . ?
C33 B4 B9 105.7(8) . . ?
C33 B4 B5 58.6(5) . . ?
B9 B4 B5 61.0(6) . . ?
C33 B4 B3 60.1(4) . . ?
B9 B4 B3 108.3(7) . . ?
B5 B4 B3 109.2(7) . . ?
C33 B4 B8 106.4(6) . . ?
B9 B4 B8 60.1(6) . . ?
B5 B4 B8 109.5(8) . . ?
B3 B4 B8 60.0(5) . . ?
C33 B4 H4 123.8 . . ?
B9 B4 H4 122.1 . . ?
B5 B4 H4 120.6 . . ?
B3 B4 H4 121.0 . . ?
B8 B4 H4 121.6 . . ?
C33 B5 B4 59.8(5) . . ?
C33 B5 B10 105.2(7) . . ?
B4 B5 B10 107.3(7) . . ?
C33 B5 B9 105.1(7) . . ?
B4 B5 B9 59.1(6) . . ?
B10 B5 B9 59.8(6) . . ?
C33 B5 B6 59.0(5) . . ?
B4 B5 B6 108.4(6) . . ?
B10 B5 B6 59.8(6) . . ?
B9 B5 B6 107.5(7) . . ?
C33 B5 H5 123.9 . . ?
B4 B5 H5 121.5 . . ?
B10 B5 H5 122.6 . . ?
B9 B5 H5 122.8 . . ?
B6 B5 H5 121.5 . . ?
C33 B6 C34 58.0(4) . . ?
C33 B6 B10 105.0(7) . . ?
C34 B6 B10 104.3(7) . . ?
C33 B6 B5 58.5(5) . . ?
C34 B6 B5 104.7(7) . . ?
B10 B6 B5 60.0(6) . . ?
C33 B6 B11 104.6(7) . . ?
C34 B6 B11 57.9(5) . . ?
B10 B6 B11 59.7(5) . . ?
B5 B6 B11 107.2(7) . . ?
C33 B6 H6 124.1 . . ?
C34 B6 H6 124.5 . . ?
B10 B6 H6 123.0 . . ?
B5 B6 H6 122.4 . . ?
B11 B6 H6 122.8 . . ?
C34 B7 B11 60.2(5) . . ?
C34 B7 B12 107.4(7) . . ?
B11 B7 B12 61.4(6) . . ?
C34 B7 B3 60.1(4) . . ?
B11 B7 B3 110.3(6) . . ?
B12 B7 B3 108.4(7) . . ?
C34 B7 B8 107.3(6) . . ?
B11 B7 B8 109.4(7) . . ?
B12 B7 B8 59.0(6) . . ?
B3 B7 B8 60.7(5) . . ?
C34 B7 H7 122.5 . . ?
B11 B7 H7 119.9 . . ?
B12 B7 H7 122.0 . . ?
B3 B7 H7 120.6 . . ?
B8 B7 H7 121.9 . . ?
B12 B8 B9 59.9(7) . . ?
B12 B8 B7 59.3(6) . . ?
B9 B8 B7 105.9(9) . . ?
B12 B8 B3 107.7(8) . . ?
B9 B8 B3 106.8(6) . . ?
B7 B8 B3 59.5(5) . . ?
B12 B8 B4 106.4(8) . . ?
B9 B8 B4 58.4(5) . . ?
B7 B8 B4 105.8(6) . . ?
B3 B8 B4 59.9(4) . . ?
B12 B8 H8 122.0 . . ?
B9 B8 H8 122.9 . . ?
B7 B8 H8 123.2 . . ?
B3 B8 H8 121.8 . . ?
B4 B8 H8 123.1 . . ?
B4 B9 B12 108.1(7) . . ?
B4 B9 B10 108.3(7) . . ?
B12 B9 B10 61.6(7) . . ?
B4 B9 B8 61.5(6) . . ?
B12 B9 B8 58.9(6) . . ?
B10 B9 B8 109.2(8) . . ?
B4 B9 B5 60.0(5) . . ?
B12 B9 B5 109.3(8) . . ?
B10 B9 B5 60.0(6) . . ?
B8 B9 B5 109.9(7) . . ?
B4 B9 H9 121.5 . . ?
B12 B9 H9 121.5 . . ?
B10 B9 H9 121.0 . . ?
B8 B9 H9 120.8 . . ?
B5 B9 H9 120.9 . . ?
B6 B10 B9 108.2(8) . . ?
B6 B10 B11 60.9(5) . . ?
B9 B10 B11 106.8(8) . . ?
B6 B10 B5 60.2(5) . . ?
B9 B10 B5 60.2(6) . . ?
B11 B10 B5 108.4(7) . . ?
B6 B10 B12 108.1(7) . . ?
B9 B10 B12 58.7(6) . . ?
B11 B10 B12 59.3(6) . . ?
B5 B10 B12 107.2(9) . . ?
B6 B10 H10 121.0 . . ?
B9 B10 H10 122.4 . . ?
B11 B10 H10 121.8 . . ?
B5 B10 H10 121.6 . . ?
B12 B10 H10 122.6 . . ?
C34 B11 B7 58.7(5) . . ?
C34 B11 B12 104.8(8) . . ?
B7 B11 B12 59.6(6) . . ?
C34 B11 B10 105.3(7) . . ?
B7 B11 B10 108.7(8) . . ?
B12 B11 B10 61.1(6) . . ?
C34 B11 B6 59.4(4) . . ?
B7 B11 B6 108.3(7) . . ?
B12 B11 B6 108.3(7) . . ?
B10 B11 B6 59.4(5) . . ?
C34 B11 H11 124.4 . . ?
B7 B11 H11 121.4 . . ?
B12 B11 H11 122.1 . . ?
B10 B11 H11 121.8 . . ?
B6 B11 H11 121.4 . . ?
B8 B12 B7 61.8(6) . . ?
B8 B12 B9 61.2(7) . . ?
B7 B12 B9 108.8(8) . . ?
B8 B12 B11 109.7(7) . . ?
B7 B12 B11 59.0(5) . . ?
B9 B12 B11 107.7(8) . . ?
B8 B12 B10 109.6(8) . . ?
B7 B12 B10 106.9(7) . . ?
B9 B12 B10 59.7(6) . . ?
B11 B12 B10 59.5(6) . . ?
B8 B12 H12 119.5 . . ?
B7 B12 H12 121.8 . . ?
B9 B12 H12 121.5 . . ?
B11 B12 H12 122.0 . . ?
B10 B12 H12 122.1 . . ?
C36 B13 C35 57.5(3) . . ?
C36 B13 B18 105.4(6) . . ?
C35 B13 B18 105.3(6) . . ?
C36 B13 B14 105.5(6) . . ?
C35 B13 B14 59.1(4) . . ?
B18 B13 B14 60.0(5) . . ?
C36 B13 B17 57.9(4) . . ?
C35 B13 B17 104.3(6) . . ?
B18 B13 B17 60.8(5) . . ?
B14 B13 B17 108.3(7) . . ?
C36 B13 H13 124.3 . . ?
C35 B13 H13 124.4 . . ?
B18 B13 H13 122.4 . . ?
B14 B13 H13 121.7 . . ?
B17 B13 H13 122.4 . . ?
C35 B14 B18 105.9(5) . . ?
C35 B14 B19 105.6(6) . . ?
B18 B14 B19 60.3(5) . . ?
C35 B14 B13 60.1(4) . . ?
B18 B14 B13 59.8(5) . . ?
B19 B14 B13 108.7(6) . . ?
C35 B14 B15 57.8(4) . . ?
B18 B14 B15 108.4(7) . . ?
B19 B14 B15 60.7(5) . . ?
B13 B14 B15 108.2(5) . . ?
C35 B14 H14 124.0 . . ?
B18 B14 H14 122.0 . . ?
B19 B14 H14 121.7 . . ?
B13 B14 H14 121.0 . . ?
B15 B14 H14 121.7 . . ?
C35 B15 B14 59.7(4) . . ?
C35 B15 B20 105.9(6) . . ?
B14 B15 B20 108.3(6) . . ?
C35 B15 B19 105.8(6) . . ?
B14 B15 B19 59.1(5) . . ?
B20 B15 B19 61.2(5) . . ?
C35 B15 B16 59.8(4) . . ?
B14 B15 B16 109.1(6) . . ?
B20 B15 B16 59.4(4) . . ?
B19 B15 B16 108.7(6) . . ?
C35 B15 H15 123.5 . . ?
B14 B15 H15 121.3 . . ?
B20 B15 H15 122.0 . . ?
B19 B15 H15 122.0 . . ?
B16 B15 H15 121.0 . . ?
C35 B16 C36 57.6(4) . . ?
C35 B16 B21 105.1(5) . . ?
C36 B16 B21 58.7(4) . . ?
C35 B16 B20 104.6(6) . . ?
C36 B16 B20 105.1(6) . . ?
B21 B16 B20 60.4(4) . . ?
C35 B16 B15 57.4(4) . . ?
C36 B16 B15 103.9(5) . . ?
B21 B16 B15 107.7(6) . . ?
B20 B16 B15 60.0(4) . . ?
C35 B16 H16 124.7 . . ?
C36 B16 H16 124.5 . . ?
B21 B16 H16 121.8 . . ?
B20 B16 H16 122.6 . . ?
B15 B16 H16 122.9 . . ?
C36 B17 B22 106.5(6) . . ?
C36 B17 B13 60.4(4) . . ?
B22 B17 B13 107.5(6) . . ?
C36 B17 B18 106.1(5) . . ?
B22 B17 B18 59.4(5) . . ?
B13 B17 B18 59.2(5) . . ?
C36 B17 B21 59.0(4) . . ?
B22 B17 B21 61.0(5) . . ?
B13 B17 B21 109.0(6) . . ?
B18 B17 B21 108.4(7) . . ?
C36 B17 H17 123.1 . . ?
B22 B17 H17 122.1 . . ?
B13 B17 H17 121.4 . . ?
B18 B17 H17 122.6 . . ?
B21 B17 H17 120.8 . . ?
B22 B18 B13 108.3(6) . . ?
B22 B18 B14 108.6(7) . . ?
B13 B18 B14 60.2(4) . . ?
B22 B18 B19 61.1(6) . . ?
B13 B18 B19 108.6(6) . . ?
B14 B18 B19 59.9(5) . . ?
B22 B18 B17 59.5(5) . . ?
B13 B18 B17 60.0(5) . . ?
B14 B18 B17 107.8(6) . . ?
B19 B18 B17 108.4(7) . . ?
B22 B18 H18 121.3 . . ?
B13 B18 H18 121.5 . . ?
B14 B18 H18 121.7 . . ?
B19 B18 H18 121.1 . . ?
B17 B18 H18 122.0 . . ?
B14 B19 B18 59.8(5) . . ?
B14 B19 B15 60.2(5) . . ?
B18 B19 B15 107.6(6) . . ?
B14 B19 B22 106.9(7) . . ?
B18 B19 B22 59.1(5) . . ?
B15 B19 B22 107.1(6) . . ?
B14 B19 B20 107.7(6) . . ?
B18 B19 B20 107.7(6) . . ?
B15 B19 B20 59.3(5) . . ?
B22 B19 B20 60.4(5) . . ?
B14 B19 H19 122.0 . . ?
B18 B19 H19 122.1 . . ?
B15 B19 H19 122.1 . . ?
B22 B19 H19 122.5 . . ?
B20 B19 H19 121.8 . . ?
B16 B20 B21 59.7(5) . . ?
B16 B20 B15 60.6(4) . . ?
B21 B20 B15 107.6(6) . . ?
B16 B20 B22 107.5(6) . . ?
B21 B20 B22 60.0(5) . . ?
B15 B20 B22 106.3(6) . . ?
B16 B20 B19 108.4(6) . . ?
B21 B20 B19 107.7(7) . . ?
B15 B20 B19 59.5(4) . . ?
B22 B20 B19 59.1(5) . . ?
B16 B20 H20 121.4 . . ?
B21 B20 H20 121.9 . . ?
B15 B20 H20 122.3 . . ?
B22 B20 H20 122.7 . . ?
B19 B20 H20 121.9 . . ?
C36 B21 B16 60.1(4) . . ?
C36 B21 B20 105.8(5) . . ?
B16 B21 B20 59.9(4) . . ?
C36 B21 B17 58.1(4) . . ?
B16 B21 B17 108.3(5) . . ?
B20 B21 B17 107.8(6) . . ?
C36 B21 B22 103.8(6) . . ?
B16 B21 B22 108.4(5) . . ?
B20 B21 B22 60.9(5) . . ?
B17 B21 B22 58.6(5) . . ?
C36 B21 H21 124.5 . . ?
B16 B21 H21 120.8 . . ?
B20 B21 H21 121.7 . . ?
B17 B21 H21 122.2 . . ?
B22 B21 H21 122.8 . . ?
B18 B22 B17 61.1(5) . . ?
B18 B22 B19 59.8(5) . . ?
B17 B22 B19 108.6(7) . . ?
B18 B22 B21 109.2(7) . . ?
B17 B22 B21 60.4(5) . . ?
B19 B22 B21 108.1(6) . . ?
B18 B22 B20 108.4(6) . . ?
B17 B22 B20 107.7(6) . . ?
B19 B22 B20 60.5(5) . . ?
B21 B22 B20 59.0(5) . . ?
B18 B22 H22 120.9 . . ?
B17 B22 H22 121.2 . . ?
B19 B22 H22 121.5 . . ?
B21 B22 H22 121.6 . . ?
B20 B22 H22 122.1 . . ?
Cl2 C37 Cl1 100.3(6) . . ?
Cl2 C37 H37A 111.7 . . ?
Cl1 C37 H37A 111.7 . . ?
Cl2 C37 H37B 111.7 . . ?
Cl1 C37 H37B 111.7 . . ?
H37A C37 H37B 109.5 . . ?

loop_
_geom_bond_atom_site_label_1
_geom_bond_atom_site_label_2
_geom_bond_distance
_geom_bond_site_symmetry_2
_geom_bond_publ_flag
Ir1 N1 2.115(5) . ?
Ir1 C2 2.162(7) . ?
Ir1 C4 2.167(6) . ?
Ir1 C5 2.178(6) . ?
Ir1 C3 2.178(6) . ?
Ir1 C1 2.184(6) . ?
Ir1 S1 2.3626(16) . ?
Ir1 S2 2.3663(17) . ?
Ir2 N4 2.099(5) . ?
Ir2 C13 2.129(7) . ?
Ir2 C12 2.161(7) . ?
Ir2 C14 2.171(7) . ?
Ir2 C15 2.180(7) . ?
Ir2 C11 2.192(7) . ?
Ir2 S3 2.3470(18) . ?
Ir2 S4 2.3648(17) . ?
S1 C33 1.776(6) . ?
S2 C34 1.793(6) . ?
S3 C35 1.777(6) . ?
S4 C36 1.791(6) . ?
N1 C21 1.338(6) . ?
N1 C25 1.355(6) . ?
N2 C26 1.266(6) . ?
N2 N3 1.413(6) . ?
N3 C27 1.285(6) . ?
N4 C31 1.340(6) . ?
N4 C30 1.353(6) . ?
O1 C27 1.354(6) . ?
O1 C26 1.360(6) . ?
C1 C2 1.402(8) . ?
C1 C5 1.410(8) . ?
C1 C6 1.505(8) . ?
C2 C3 1.408(9) . ?
C2 C7 1.516(9) . ?
C3 C4 1.419(8) . ?
C3 C8 1.517(7) . ?
C4 C5 1.438(8) . ?
C4 C9 1.495(8) . ?
C5 C10 1.481(7) . ?
C6 H6A 0.9600 . ?
C6 H6B 0.9600 . ?
C6 H6C 0.9600 . ?
C7 H7A 0.9600 . ?
C7 H7B 0.9600 . ?
C7 H7C 0.9600 . ?
C8 H8A 0.9600 . ?
C8 H8B 0.9600 . ?
C8 H8C 0.9600 . ?
C9 H9A 0.9600 . ?
C9 H9B 0.9600 . ?
C9 H9C 0.9600 . ?
C10 H10A 0.9600 . ?
C10 H10B 0.9600 . ?
C10 H10C 0.9600 . ?
C11 C15 1.396(9) . ?
C11 C12 1.404(8) . ?
C11 C16 1.510(8) . ?
C12 C13 1.405(9) . ?
C12 C17 1.521(9) . ?
C13 C14 1.399(9) . ?
C13 C18 1.513(9) . ?
C14 C15 1.435(9) . ?
C14 C19 1.495(9) . ?
C15 C20 1.497(9) . ?
C16 H16A 0.9600 . ?
C16 H16B 0.9600 . ?
C16 H16C 0.9600 . ?
C17 H17A 0.9600 . ?
C17 H17B 0.9600 . ?
C17 H17C 0.9600 . ?
C18 H18A 0.9600 . ?
C18 H18B 0.9600 . ?
C18 H18C 0.9600 . ?
C19 H19A 0.9600 . ?
C19 H19B 0.9600 . ?
C19 H19C 0.9600 . ?
C20 H20A 0.9600 . ?
C20 H20B 0.9600 . ?
C20 H20C 0.9600 . ?
C21 C22 1.363(7) . ?
C21 H21A 0.9300 . ?
C22 C23 1.391(7) . ?
C22 H22A 0.9300 . ?
C23 C24 1.386(7) . ?
C23 C26 1.445(7) . ?
C24 C25 1.368(7) . ?
C24 H24 0.9300 . ?
C25 H25 0.9300 . ?
C27 C28 1.446(7) . ?
C28 C32 1.374(7) . ?
C28 C29 1.383(7) . ?
C29 C30 1.369(7) . ?
C29 H29 0.9300 . ?
C30 H30 0.9300 . ?
C31 C32 1.372(7) . ?
C31 H31 0.9300 . ?
C32 H32 0.9300 . ?
C33 C34 1.663(8) . ?
C33 B5 1.693(11) . ?
C33 B6 1.702(11) . ?
C33 B4 1.714(10) . ?
C33 B3 1.751(10) . ?
C34 B7 1.672(9) . ?
C34 B11 1.698(11) . ?
C34 B3 1.720(10) . ?
C34 B6 1.726(10) . ?
C35 C36 1.663(7) . ?
C35 B15 1.679(10) . ?
C35 B14 1.712(9) . ?
C35 B16 1.723(9) . ?
C35 B13 1.730(9) . ?
C36 B17 1.683(9) . ?
C36 B21 1.700(9) . ?
C36 B16 1.726(9) . ?
C36 B13 1.728(9) . ?
B3 B7 1.762(12) . ?
B3 B4 1.782(11) . ?
B3 B8 1.784(11) . ?
B3 H3 1.1000 . ?
B4 B9 1.729(14) . ?
B4 B5 1.745(13) . ?
B4 B8 1.785(12) . ?
B4 H4 1.1000 . ?
B5 B10 1.760(14) . ?
B5 B9 1.763(13) . ?
B5 B6 1.763(13) . ?
B5 H5 1.1000 . ?
B6 B10 1.755(13) . ?
B6 B11 1.782(12) . ?
B6 H6 1.1000 . ?
B7 B11 1.715(13) . ?
B7 B12 1.725(13) . ?
B7 B8 1.769(12) . ?
B7 H7 1.1000 . ?
B8 B12 1.720(15) . ?
B8 B9 1.760(15) . ?
B8 H8 1.1000 . ?
B9 B12 1.738(14) . ?
B9 B10 1.755(15) . ?
B9 H9 1.1000 . ?
B10 B11 1.759(13) . ?
B10 B12 1.788(15) . ?
B10 H10 1.1000 . ?
B11 B12 1.756(14) . ?
B11 H11 1.1000 . ?
B12 H12 1.1000 . ?
B13 B18 1.734(12) . ?
B13 B14 1.740(11) . ?
B13 B17 1.749(10) . ?
B13 H13 1.1000 . ?
B14 B18 1.737(11) . ?
B14 B19 1.738(12) . ?
B14 B15 1.759(11) . ?
B14 H14 1.1000 . ?
B15 B20 1.761(10) . ?
B15 B19 1.766(11) . ?
B15 B16 1.771(10) . ?
B15 H15 1.1000 . ?
B16 B21 1.744(10) . ?
B16 B20 1.749(11) . ?
B16 H16 1.1000 . ?
B17 B22 1.734(12) . ?
B17 B18 1.763(11) . ?
B17 B21 1.766(11) . ?
B17 H17 1.1000 . ?
B18 B22 1.733(13) . ?
B18 B19 1.746(13) . ?
B18 H18 1.1000 . ?
B19 B22 1.769(11) . ?
B19 B20 1.795(12) . ?
B19 H19 1.1000 . ?
B20 B21 1.758(11) . ?
B20 B22 1.792(12) . ?
B20 H20 1.1000 . ?
B21 B22 1.776(11) . ?
B21 H21 1.1000 . ?
B22 H22 1.1000 . ?
C37 Cl2 1.710(9) . ?
C37 Cl1 1.720(10) . ?
C37 H37A 0.9700 . ?
C37 H37B 0.9700 . ?
